data_4114435
loop_
_publ_author_name
'Fredrik P. Marms\"ater'
'Graham K. Murphy'
'F. G. West'

_publ_contact_author_address
; Department of Chemistry
  University of Alberta
  Edmonton, Alberta T6G 2G2
  Canada
;
_publ_contact_author_email frederick.west@ualberta.ca
_publ_contact_author_fax 1(780)4928231
_publ_contact_author_name 'Dr. Frederick G. West'
_publ_contact_author_phone 1(780)4928187
_publ_section_title
;
 Cyclooctanoid Ring Systems from Mixed Acetals via Heteroatom-Assisted
 [1,2]-Shift of Oxonium Ylides
;
_journal_name_full 'Journal of the American Chemical Society'
_journal_page_first 14724
_journal_page_last 14725
_journal_paper_doi 10.1021/ja0387249
_journal_volume 125
_journal_year 2003
_chemical_formula_sum 'C20 H26 O5 S'
_space_group_IT_number 61
_symmetry_cell_setting orthorhombic
_symmetry_space_group_name_Hall '-P 2ac 2ab'
_symmetry_space_group_name_H-M 'P b c a'
_atom_sites_solution_hydrogens geom
_atom_sites_solution_primary direct
_atom_sites_solution_secondary difmap
_audit_creation_method 'manual editing of SHELXL template'
_cell_angle_alpha 90.00
_cell_angle_beta 90.00
_cell_angle_gamma 90.00
_cell_formula_units_Z 8
_cell_length_a 12.6104(14)
_cell_length_b 16.2906(19)
_cell_length_c 17.927(2)
_cell_measurement_reflns_used 5391
_cell_measurement_temperature 193(2)
_cell_measurement_theta_max 25.376
_cell_measurement_theta_min 2.500
_cell_volume 3682.8(7)
_computing_cell_refinement 'Bruker SAINT (Bruker, 1997)'
_computing_data_collection 'Bruker SMART (Bruker, 1997)'
_computing_data_reduction 'Bruker SAINT (Bruker, 1997)'
_computing_molecular_graphics 'Bruker SHELXTL (Bruker, 1997)'
_computing_publication_material 'Bruker SHELXTL (Bruker, 1997)'
_computing_structure_refinement 'SHELXL-97 (Sheldrick, 1997)'
_computing_structure_solution 'SIR97 (Altomare et al., 1999)'
_diffrn_ambient_temperature 193(2)
_diffrn_detector_area_resol_mean 8.192
_diffrn_measured_fraction_theta_full 0.992
_diffrn_measured_fraction_theta_max 0.992
_diffrn_measurement_device_type 'Bruker PLATFORM diffractometer/SMART 1000 CCD area detector'
_diffrn_measurement_method '\w scans'
_diffrn_radiation_monochromator graphite
_diffrn_radiation_source 'fine-focus sealed tube'
_diffrn_radiation_type MoK\a
_diffrn_radiation_wavelength 0.71073
_diffrn_reflns_av_R_equivalents 0.0528
_diffrn_reflns_av_sigmaI/netI 0.0349
_diffrn_reflns_limit_h_max 15
_diffrn_reflns_limit_h_min -14
_diffrn_reflns_limit_k_max 19
_diffrn_reflns_limit_k_min -20
_diffrn_reflns_limit_l_max 21
_diffrn_reflns_limit_l_min -22
_diffrn_reflns_number 19515
_diffrn_reflns_theta_full 26.45
_diffrn_reflns_theta_max 26.45
_diffrn_reflns_theta_min 2.27
_diffrn_standards_decay_% 0
_diffrn_standards_interval_time 0
_diffrn_standards_number 0
_exptl_absorpt_coefficient_mu 0.204
_exptl_absorpt_correction_T_max 0.9838
_exptl_absorpt_correction_T_min 0.8685
_exptl_absorpt_correction_type multi-scan
_exptl_absorpt_process_details 'SADABS (Sheldrick, 1996)'
_exptl_crystal_colour colourless
_exptl_crystal_density_diffrn 1.365
_exptl_crystal_description needle
_exptl_crystal_F_000 1616
_exptl_crystal_size_max 0.71
_exptl_crystal_size_mid 0.12
_exptl_crystal_size_min 0.08
_refine_diff_density_max 0.428
_refine_diff_density_min -0.293
_refine_diff_density_rms 0.046
_refine_ls_extinction_method none
_refine_ls_goodness_of_fit_ref 1.057
_refine_ls_hydrogen_treatment constr
_refine_ls_matrix_type full
_refine_ls_number_parameters 236
_refine_ls_number_reflns 3778
_refine_ls_number_restraints 0
_refine_ls_restrained_S_all 1.057
_refine_ls_R_factor_all 0.0670
_refine_ls_R_factor_gt 0.0481
_refine_ls_shift/su_max 0.000
_refine_ls_shift/su_mean 0.000
_refine_ls_structure_factor_coef Fsqd
_refine_ls_weighting_details 'calc w=1/[\s^2^(Fo^2^)+(0.0510P)^2^+1.6654P] where P=(Fo^2^+2Fc^2^)/3'
_refine_ls_weighting_scheme calc
_refine_ls_wR_factor_gt 0.1064
_refine_ls_wR_factor_ref 0.1143
_reflns_number_gt 2978
_reflns_number_total 3778
_reflns_threshold_expression I>2\s(I)
_cod_data_source_file ja0387249si20030925_114602_2.cif
_cod_data_source_block compound(11)
_cod_database_code 4114435

loop_
_symmetry_equiv_pos_as_xyz
'x, y, z'
'-x+1/2, -y, z+1/2'
'-x, y+1/2, -z+1/2'
'x+1/2, -y+1/2, -z'
'-x, -y, -z'
'x-1/2, y, -z-1/2'
'x, -y-1/2, z-1/2'
'-x-1/2, y-1/2, z'

loop_
_atom_site_label
_atom_site_type_symbol
_atom_site_fract_x
_atom_site_fract_y
_atom_site_fract_z
_atom_site_U_iso_or_equiv
_atom_site_adp_type
_atom_site_occupancy
_atom_site_symmetry_multiplicity
_atom_site_calc_flag
_atom_site_refinement_flags
S S 0.33151(4) 0.17193(3) 0.02733(3) 0.03039(15) Uani 1 1 d .
O1 O 0.37246(11) 0.32015(8) -0.13225(7) 0.0278(3) Uani 1 1 d .
O2 O 0.54393(12) 0.20819(10) -0.18345(9) 0.0416(4) Uani 1 1 d .
O3 O 0.42403(13) 0.10672(9) -0.16530(10) 0.0433(4) Uani 1 1 d .
O4 O 0.31554(14) 0.24171(9) 0.07553(8) 0.0429(4) Uani 1 1 d .
O5 O 0.43439(12) 0.13420(10) 0.02561(9) 0.0447(4) Uani 1 1 d .
C1 C 0.32565(17) 0.31029(13) -0.20692(11) 0.0311(5) Uani 1 1 d .
C2 C 0.35644(19) 0.38658(14) -0.25118(13) 0.0415(6) Uani 1 1 d .
H2A H 0.3475 0.3770 -0.3054 0.050 Uiso 1 1 calc R
H2B H 0.4312 0.4017 -0.2413 0.050 Uiso 1 1 calc R
C3 C 0.2816(2) 0.45394(15) -0.22429(17) 0.0543(7) Uani 1 1 d .
H3A H 0.2546 0.4862 -0.2670 0.065 Uiso 1 1 calc R
H3B H 0.3187 0.4915 -0.1896 0.065 Uiso 1 1 calc R
C4 C 0.19001(19) 0.40997(15) -0.18428(15) 0.0450(6) Uani 1 1 d .
H4A H 0.1927 0.4205 -0.1299 0.054 Uiso 1 1 calc R
H4B H 0.1208 0.4291 -0.2037 0.054 Uiso 1 1 calc R
C5 C 0.20571(17) 0.31874(13) -0.20060(12) 0.0340(5) Uani 1 1 d .
H5 H 0.1760 0.3084 -0.2514 0.041 Uiso 1 1 calc R
C6 C 0.14938(17) 0.25989(14) -0.14734(12) 0.0362(5) Uani 1 1 d .
H6A H 0.1491 0.2047 -0.1704 0.043 Uiso 1 1 calc R
H6B H 0.0746 0.2777 -0.1427 0.043 Uiso 1 1 calc R
C7 C 0.19617(16) 0.25224(14) -0.06845(11) 0.0321(5) Uani 1 1 d .
H7A H 0.2126 0.3078 -0.0492 0.038 Uiso 1 1 calc R
H7B H 0.1425 0.2273 -0.0351 0.038 Uiso 1 1 calc R
C8 C 0.29672(16) 0.20018(12) -0.06663(11) 0.0274(4) Uani 1 1 d .
H8 H 0.2817 0.1484 -0.0947 0.033 Uiso 1 1 calc R
C9 C 0.39500(16) 0.24125(12) -0.10333(11) 0.0273(4) Uani 1 1 d .
H9 H 0.4535 0.2454 -0.0659 0.033 Uiso 1 1 calc R
C10 C 0.43443(17) 0.19305(13) -0.17203(12) 0.0336(5) Uani 1 1 d .
C11 C 0.36832(19) 0.22817(14) -0.23513(12) 0.0397(6) Uani 1 1 d .
H11A H 0.3092 0.1907 -0.2477 0.048 Uiso 1 1 calc R
H11B H 0.4124 0.2363 -0.2802 0.048 Uiso 1 1 calc R
C12 C 0.23797(15) 0.09549(12) 0.05032(11) 0.0254(4) Uani 1 1 d .
C13 C 0.14715(16) 0.11612(12) 0.08932(11) 0.0296(5) Uani 1 1 d .
H13 H 0.1358 0.1709 0.1056 0.035 Uiso 1 1 calc R
C14 C 0.07331(17) 0.05580(13) 0.10426(12) 0.0327(5) Uani 1 1 d .
H14 H 0.0105 0.0698 0.1306 0.039 Uiso 1 1 calc R
C15 C 0.08888(16) -0.02498(12) 0.08163(12) 0.0302(5) Uani 1 1 d .
C16 C 0.18041(18) -0.04393(13) 0.04282(14) 0.0375(5) Uani 1 1 d .
H16 H 0.1922 -0.0988 0.0270 0.045 Uiso 1 1 calc R
C17 C 0.25498(17) 0.01558(13) 0.02674(13) 0.0352(5) Uani 1 1 d .
H17 H 0.3174 0.0018 -0.0002 0.042 Uiso 1 1 calc R
C18 C 0.00754(18) -0.08986(14) 0.09903(15) 0.0440(6) Uani 1 1 d .
H18A H 0.0327 -0.1432 0.0810 0.053 Uiso 1 1 calc R
H18B H -0.0595 -0.0761 0.0744 0.053 Uiso 1 1 calc R
H18C H -0.0036 -0.0925 0.1531 0.053 Uiso 1 1 calc R
C19 C 0.5975(2) 0.14536(16) -0.14334(17) 0.0541(7) Uani 1 1 d .
H19A H 0.6101 0.1622 -0.0910 0.065 Uiso 1 1 calc R
H19B H 0.6665 0.1323 -0.1669 0.065 Uiso 1 1 calc R
C20 C 0.5243(2) 0.07328(16) -0.14684(19) 0.0594(8) Uani 1 1 d .
H20A H 0.5478 0.0338 -0.1854 0.071 Uiso 1 1 calc R
H20B H 0.5214 0.0448 -0.0981 0.071 Uiso 1 1 calc R

loop_
_atom_site_aniso_label
_atom_site_aniso_U_11
_atom_site_aniso_U_22
_atom_site_aniso_U_33
_atom_site_aniso_U_23
_atom_site_aniso_U_13
_atom_site_aniso_U_12
S 0.0361(3) 0.0300(3) 0.0250(3) 0.0053(2) -0.0058(2) -0.0106(2)
O1 0.0347(8) 0.0262(7) 0.0223(7) 0.0019(6) -0.0057(6) -0.0098(6)
O2 0.0373(9) 0.0415(9) 0.0459(10) 0.0047(8) 0.0108(7) -0.0057(7)
O3 0.0459(10) 0.0274(8) 0.0566(11) -0.0053(7) 0.0072(8) -0.0049(7)
O4 0.0679(11) 0.0331(8) 0.0277(8) 0.0006(7) -0.0083(7) -0.0189(8)
O5 0.0335(9) 0.0514(10) 0.0491(10) 0.0186(8) -0.0069(7) -0.0084(7)
C1 0.0398(12) 0.0328(11) 0.0206(10) 0.0012(8) -0.0057(8) -0.0121(9)
C2 0.0457(14) 0.0465(14) 0.0322(12) 0.0138(10) -0.0082(10) -0.0186(11)
C3 0.0573(16) 0.0359(14) 0.0697(19) 0.0142(13) -0.0153(14) -0.0141(12)
C4 0.0497(14) 0.0389(13) 0.0465(15) 0.0072(11) -0.0083(11) -0.0010(11)
C5 0.0370(12) 0.0373(12) 0.0277(11) 0.0053(9) -0.0111(9) -0.0126(9)
C6 0.0319(11) 0.0422(13) 0.0347(12) 0.0084(10) -0.0073(9) -0.0106(10)
C7 0.0303(11) 0.0377(12) 0.0282(11) 0.0061(9) -0.0006(8) -0.0081(9)
C8 0.0346(11) 0.0284(11) 0.0193(10) 0.0019(8) -0.0034(8) -0.0094(8)
C9 0.0298(11) 0.0260(10) 0.0261(10) 0.0031(8) -0.0033(8) -0.0086(8)
C10 0.0367(12) 0.0296(11) 0.0346(12) -0.0004(9) 0.0051(9) -0.0106(9)
C11 0.0475(14) 0.0447(14) 0.0268(12) -0.0060(10) 0.0001(10) -0.0089(11)
C12 0.0307(11) 0.0217(10) 0.0240(10) 0.0038(8) -0.0006(8) -0.0036(8)
C13 0.0396(12) 0.0221(10) 0.0270(10) -0.0005(8) 0.0029(9) 0.0027(8)
C14 0.0333(12) 0.0315(11) 0.0332(12) 0.0029(9) 0.0084(9) 0.0058(9)
C15 0.0300(11) 0.0245(10) 0.0360(12) 0.0067(9) 0.0006(9) 0.0004(8)
C16 0.0400(13) 0.0200(10) 0.0526(15) -0.0029(10) 0.0104(10) 0.0032(9)
C17 0.0334(12) 0.0290(11) 0.0433(13) -0.0013(10) 0.0128(9) 0.0036(9)
C18 0.0378(13) 0.0329(12) 0.0612(16) 0.0084(12) 0.0080(11) -0.0041(10)
C19 0.0419(14) 0.0462(15) 0.0741(19) 0.0046(14) 0.0024(13) 0.0007(12)
C20 0.0526(17) 0.0380(15) 0.088(2) 0.0017(14) 0.0143(15) 0.0052(12)

loop_
_atom_type_symbol
_atom_type_description
_atom_type_scat_dispersion_real
_atom_type_scat_dispersion_imag
_atom_type_scat_source
C C 0.0033 0.0016 'International Tables Vol C Tables 4.2.6.8 and 6.1.1.4'
H H 0.0000 0.0000 'International Tables Vol C Tables 4.2.6.8 and 6.1.1.4'
O O 0.0106 0.0060 'International Tables Vol C Tables 4.2.6.8 and 6.1.1.4'
S S 0.1246 0.1234 'International Tables Vol C Tables 4.2.6.8 and 6.1.1.4'

loop_
_geom_angle_atom_site_label_1
_geom_angle_atom_site_label_2
_geom_angle_atom_site_label_3
_geom_angle
O5 S O4 118.46(10)
O5 S C12 107.88(9)
O4 S C12 108.85(9)
O5 S C8 108.03(10)
O4 S C8 108.97(9)
C12 S C8 103.65(9)
C9 O1 C1 108.35(14)
C10 O2 C19 105.35(17)
C20 O3 C10 108.61(17)
O1 C1 C5 108.71(17)
O1 C1 C2 106.39(16)
C5 C1 C2 102.59(18)
O1 C1 C11 104.79(17)
C5 C1 C11 116.97(17)
C2 C1 C11 116.86(19)
C1 C2 C3 105.33(19)
C2 C3 C4 106.09(19)
C5 C4 C3 105.5(2)
C1 C5 C4 103.35(17)
C1 C5 C6 116.84(18)
C4 C5 C6 115.5(2)
C5 C6 C7 116.56(17)
C8 C7 C6 112.56(18)
C7 C8 C9 114.48(16)
C7 C8 S 111.38(14)
C9 C8 S 108.16(13)
O1 C9 C10 103.56(16)
O1 C9 C8 112.70(16)
C10 C9 C8 112.07(16)
O2 C10 O3 105.97(17)
O2 C10 C11 111.22(18)
O3 C10 C11 112.75(18)
O2 C10 C9 109.91(17)
O3 C10 C9 114.02(17)
C11 C10 C9 103.07(17)
C10 C11 C1 106.07(17)
C13 C12 C17 120.71(18)
C13 C12 S 120.02(15)
C17 C12 S 119.24(15)
C14 C13 C12 118.93(18)
C13 C14 C15 121.46(19)
C16 C15 C14 118.41(19)
C16 C15 C18 121.08(19)
C14 C15 C18 120.51(19)
C17 C16 C15 121.12(19)
C16 C17 C12 119.37(19)
O2 C19 C20 104.5(2)
O3 C20 C19 105.0(2)

loop_
_geom_bond_atom_site_label_1
_geom_bond_atom_site_label_2
_geom_bond_distance
S O5 1.4359(17)
S O4 1.4419(16)
S C12 1.7640(19)
S C8 1.801(2)
O1 C9 1.415(2)
O1 C1 1.472(2)
O2 C10 1.418(3)
O2 C19 1.422(3)
O3 C20 1.416(3)
O3 C10 1.418(3)
C1 C5 1.523(3)
C1 C2 1.525(3)
C1 C11 1.528(3)
C2 C3 1.525(4)
C3 C4 1.537(4)
C4 C5 1.528(3)
C5 C6 1.528(3)
C6 C7 1.537(3)
C7 C8 1.526(3)
C8 C9 1.554(3)
C9 C10 1.543(3)
C10 C11 1.517(3)
C12 C13 1.383(3)
C12 C17 1.386(3)
C13 C14 1.380(3)
C14 C15 1.391(3)
C15 C16 1.383(3)
C15 C18 1.505(3)
C16 C17 1.381(3)
C19 C20 1.495(4)

loop_
_geom_torsion_atom_site_label_1
_geom_torsion_atom_site_label_2
_geom_torsion_atom_site_label_3
_geom_torsion_atom_site_label_4
_geom_torsion
C9 O1 C1 C5 99.82(18)
C9 O1 C1 C2 -150.33(17)
C9 O1 C1 C11 -26.0(2)
O1 C1 C2 C3 -78.0(2)
C5 C1 C2 C3 36.1(2)
C11 C1 C2 C3 165.44(19)
C1 C2 C3 C4 -16.7(3)
C2 C3 C4 C5 -9.1(3)
O1 C1 C5 C4 70.8(2)
C2 C1 C5 C4 -41.5(2)
C11 C1 C5 C4 -170.82(18)
O1 C1 C5 C6 -57.2(2)
C2 C1 C5 C6 -169.56(19)
C11 C1 C5 C6 61.2(3)
C3 C4 C5 C1 31.4(2)
C3 C4 C5 C6 160.22(19)
C1 C5 C6 C7 49.2(3)
C4 C5 C6 C7 -72.7(3)
C5 C6 C7 C8 -76.3(3)
C6 C7 C8 C9 70.7(2)
C6 C7 C8 S -166.16(14)
O5 S C8 C7 -171.38(14)
O4 S C8 C7 -41.46(16)
C12 S C8 C7 74.33(15)
O5 S C8 C9 -44.75(16)
O4 S C8 C9 85.17(15)
C12 S C8 C9 -159.03(14)
C1 O1 C9 C10 38.10(19)
C1 O1 C9 C8 -83.22(19)
C7 C8 C9 O1 -0.3(2)
S C8 C9 O1 -125.08(15)
C7 C8 C9 C10 -116.61(19)
S C8 C9 C10 118.57(16)
C19 O2 C10 O3 -32.0(2)
C19 O2 C10 C11 -154.9(2)
C19 O2 C10 C9 91.6(2)
C20 O3 C10 O2 19.9(2)
C20 O3 C10 C11 141.8(2)
C20 O3 C10 C9 -101.1(2)
O1 C9 C10 O2 84.02(19)
C8 C9 C10 O2 -154.24(17)
O1 C9 C10 O3 -157.18(17)
C8 C9 C10 O3 -35.4(2)
O1 C9 C10 C11 -34.62(19)
C8 C9 C10 C11 87.12(19)
O2 C10 C11 C1 -98.9(2)
O3 C10 C11 C1 142.26(18)
C9 C10 C11 C1 18.9(2)
O1 C1 C11 C10 2.7(2)
C5 C1 C11 C10 -117.7(2)
C2 C1 C11 C10 120.1(2)
O5 S C12 C13 149.40(17)
O4 S C12 C13 19.66(19)
C8 S C12 C13 -96.21(18)
O5 S C12 C17 -32.7(2)
O4 S C12 C17 -162.45(17)
C8 S C12 C17 81.68(19)
C17 C12 C13 C14 -0.2(3)
S C12 C13 C14 177.65(16)
C12 C13 C14 C15 0.6(3)
C13 C14 C15 C16 -0.6(3)
C13 C14 C15 C18 179.6(2)
C14 C15 C16 C17 0.0(3)
C18 C15 C16 C17 179.9(2)
C15 C16 C17 C12 0.4(4)
C13 C12 C17 C16 -0.3(3)
S C12 C17 C16 -178.17(18)
C10 O2 C19 C20 31.2(3)
C10 O3 C20 C19 -0.5(3)
O2 C19 C20 O3 -18.9(3)
